data_7234217
loop_
_publ_author_name
'Torubaev, Yury'
'Skabitskiy, Ivan V.'

_publ_section_title
;
 The Energy Frameworks of Aufbau Synthon Modules in 4-Cyanopyridine
 Co-crystals.
;
_journal_name_full CrystEngComm
_journal_paper_doi 10.1039/C9CE01174A
_journal_year 2019
_chemical_formula_moiety 'C I, C6 H4 N2'
_chemical_formula_sum 'C7 H4 I N2'
_chemical_formula_weight 243.02
_chemical_name_systematic '4-cyanopyridine 1,2-diiodoethene'
_space_group_crystal_system monoclinic
_space_group_IT_number 14
_space_group_name_Hall '-P 2yn'
_space_group_name_H-M_alt 'P 1 21/n 1'
_symmetry_space_group_name_Hall '-P 2yn'
_symmetry_space_group_name_H-M 'P 1 21/n 1'
_atom_sites_solution_hydrogens geom
_atom_sites_solution_primary dual
_audit_creation_date 2019-07-18
_audit_creation_method
;
Olex2 1.2
(compiled 2018.05.29 svn.r3508 for OlexSys, GUI svn.r5506)
;
_audit_update_record
;
2019-07-18 deposited with the CCDC.    2019-09-26 downloaded from the CCDC.
;
_cell_angle_alpha 90
_cell_angle_beta 93.154(3)
_cell_angle_gamma 90
_cell_formula_units_Z 4
_cell_length_a 4.2421(3)
_cell_length_b 7.0061(6)
_cell_length_c 27.717(2)
_cell_measurement_reflns_used 4694
_cell_measurement_temperature 296
_cell_measurement_theta_max 26.09
_cell_measurement_theta_min 3.00
_cell_volume 822.52(11)
_computing_cell_refinement 'SAINT V8.38A (?, 2016)'
_computing_data_reduction 'SAINT V8.38A (?, 2016)'
_computing_molecular_graphics 'Olex2 (Dolomanov et al., 2009)'
_computing_publication_material 'Olex2 (Dolomanov et al., 2009)'
_computing_structure_refinement 'ShelXL (Sheldrick, 2015)'
_computing_structure_solution 'XT (Sheldrick, 2015)'
_diffrn_ambient_temperature 296
_diffrn_measured_fraction_theta_full 0.999
_diffrn_measured_fraction_theta_max 0.984
_diffrn_measurement_device_type 'Bruker APEX-II CCD'
_diffrn_measurement_method '\f and \w scans'
_diffrn_radiation_type MoK\a
_diffrn_radiation_wavelength 0.71073
_diffrn_reflns_av_R_equivalents 0.0482
_diffrn_reflns_av_unetI/netI 0.0366
_diffrn_reflns_Laue_measured_fraction_full 0.999
_diffrn_reflns_Laue_measured_fraction_max 0.984
_diffrn_reflns_limit_h_max 5
_diffrn_reflns_limit_h_min -5
_diffrn_reflns_limit_k_max 9
_diffrn_reflns_limit_k_min -9
_diffrn_reflns_limit_l_max 38
_diffrn_reflns_limit_l_min -38
_diffrn_reflns_number 15176
_diffrn_reflns_point_group_measured_fraction_full 0.999
_diffrn_reflns_point_group_measured_fraction_max 0.984
_diffrn_reflns_theta_full 25.242
_diffrn_reflns_theta_max 29.634
_diffrn_reflns_theta_min 2.944
_diffrn_standards_number 0
_exptl_absorpt_coefficient_mu 3.819
_exptl_absorpt_correction_T_max 0.7459
_exptl_absorpt_correction_T_min 0.5338
_exptl_absorpt_correction_type multi-scan
_exptl_absorpt_process_details
;
SADABS-2016/2 (Bruker,2016/2) was used for absorption correction.
wR2(int) was 0.0934 before and 0.0553 after correction.
The Ratio of minimum to maximum transmission is 0.7156.
The \l/2 correction factor is Not present.
;
_exptl_crystal_colour colourless
_exptl_crystal_colour_primary colourless
_exptl_crystal_density_diffrn 1.962
_exptl_crystal_description block
_exptl_crystal_F_000 452
_exptl_crystal_recrystallization_method 'solution in heptane cooling at -10C'
_exptl_crystal_size_max 0.2
_exptl_crystal_size_mid 0.04
_exptl_crystal_size_min 0.04
_refine_diff_density_max 0.637
_refine_diff_density_min -0.948
_refine_diff_density_rms 0.098
_refine_ls_extinction_method none
_refine_ls_goodness_of_fit_ref 1.179
_refine_ls_hydrogen_treatment constr
_refine_ls_matrix_type full
_refine_ls_number_parameters 91
_refine_ls_number_reflns 2285
_refine_ls_number_restraints 0
_refine_ls_restrained_S_all 1.179
_refine_ls_R_factor_all 0.0848
_refine_ls_R_factor_gt 0.0543
_refine_ls_shift/su_max 0.000
_refine_ls_shift/su_mean 0.000
_refine_ls_structure_factor_coef Fsqd
_refine_ls_weighting_details 'w=1/[\s^2^(Fo^2^)+(0.0246P)^2^+1.5771P] where P=(Fo^2^+2Fc^2^)/3'
_refine_ls_weighting_scheme calc
_refine_ls_wR_factor_gt 0.0879
_refine_ls_wR_factor_ref 0.0947
_reflns_Friedel_coverage 0.000
_reflns_number_gt 1671
_reflns_number_total 2285
_reflns_threshold_expression 'I > 2\s(I)'
_cod_data_source_file c9ce01174a2.cif
_cod_data_source_block 1_CCDC3
_cod_database_code 7234217
_shelx_shelxl_version_number 2018/3
_shelx_space_group_comment
;
The symmetry employed for this shelxl refinement is uniquely defined
by the following loop, which should always be used as a source of
symmetry information in preference to the above space-group names.
They are only intended as comments.
;
_shelx_estimated_absorpt_t_max 0.862
_shelx_estimated_absorpt_t_min 0.516
_olex2_refinement_description
;
1. Fixed Uiso
 At 1.2 times of:
  All C(H) groups
2.a Aromatic/amide H refined with riding coordinates:
 C5(HB), C6(HC), C7(HA), C8(H)
;
_olex2_submission_special_instructions 'No special instructions were received'

loop_
_space_group_symop_operation_xyz
'x, y, z'
'-x+1/2, y+1/2, -z+1/2'
'-x, -y, -z'
'x-1/2, -y-1/2, z-1/2'

loop_
_atom_site_label
_atom_site_type_symbol
_atom_site_fract_x
_atom_site_fract_y
_atom_site_fract_z
_atom_site_U_iso_or_equiv
_atom_site_adp_type
_atom_site_occupancy
_atom_site_site_symmetry_order
_atom_site_calc_flag
_atom_site_refinement_flags_posn
I2 I 0.76615(9) 0.71829(6) 0.44753(2) 0.06042(16) Uani 1 1 d .
C2 C 0.9478(13) 0.9355(9) 0.4890(2) 0.0595(14) Uani 1 1 d .
N1 N 0.4863(12) 0.4367(8) 0.38645(19) 0.0688(13) Uani 1 1 d .
N2 N -0.1849(18) -0.0956(11) 0.2888(2) 0.114(2) Uani 1 1 d .
C3 C -0.0420(16) 0.0203(11) 0.3079(2) 0.0790(19) Uani 1 1 d .
C4 C 0.1396(14) 0.1631(9) 0.3350(2) 0.0585(14) Uani 1 1 d .
C5 C 0.1906(17) 0.3393(10) 0.3149(2) 0.0763(18) Uani 1 1 d .
HB H 0.109456 0.369037 0.283970 0.092 Uiso 1 1 calc R
C6 C 0.3680(17) 0.4720(10) 0.3424(3) 0.084(2) Uani 1 1 d .
HC H 0.404301 0.591159 0.329024 0.101 Uiso 1 1 calc R
C7 C 0.4319(16) 0.2666(10) 0.4046(2) 0.0714(17) Uani 1 1 d .
HA H 0.511880 0.240069 0.435769 0.086 Uiso 1 1 calc R
C8 C 0.2634(14) 0.1264(9) 0.3799(2) 0.0682(16) Uani 1 1 d .
H H 0.234988 0.007636 0.394010 0.082 Uiso 1 1 calc R

loop_
_atom_site_aniso_label
_atom_site_aniso_U_11
_atom_site_aniso_U_22
_atom_site_aniso_U_33
_atom_site_aniso_U_23
_atom_site_aniso_U_13
_atom_site_aniso_U_12
I2 0.0547(2) 0.0609(3) 0.0649(3) -0.00731(19) -0.00358(17) -0.00847(18)
C2 0.052(3) 0.068(4) 0.059(4) -0.007(3) 0.001(3) -0.010(3)
N1 0.069(3) 0.070(3) 0.066(3) -0.007(3) 0.000(3) -0.008(3)
N2 0.137(6) 0.114(6) 0.089(5) -0.027(4) -0.006(4) -0.036(5)
C3 0.075(4) 0.090(5) 0.072(4) -0.017(4) 0.001(4) -0.007(4)
C4 0.063(3) 0.062(4) 0.051(3) -0.009(3) 0.008(3) -0.003(3)
C5 0.091(5) 0.077(4) 0.058(4) 0.009(3) -0.015(3) 0.000(4)
C6 0.099(5) 0.071(4) 0.081(5) 0.019(4) -0.006(4) -0.012(4)
C7 0.075(4) 0.087(5) 0.051(3) 0.003(3) -0.007(3) -0.004(4)
C8 0.073(4) 0.067(4) 0.064(4) 0.010(3) -0.002(3) -0.011(3)

loop_
_atom_type_symbol
_atom_type_description
_atom_type_scat_dispersion_real
_atom_type_scat_dispersion_imag
_atom_type_scat_source
C C 0.0033 0.0016 'International Tables Vol C Tables 4.2.6.8 and 6.1.1.4'
H H 0.0000 0.0000 'International Tables Vol C Tables 4.2.6.8 and 6.1.1.4'
I I -0.4742 1.8119 'International Tables Vol C Tables 4.2.6.8 and 6.1.1.4'
N N 0.0061 0.0033 'International Tables Vol C Tables 4.2.6.8 and 6.1.1.4'

loop_
_geom_angle_atom_site_label_1
_geom_angle_atom_site_label_2
_geom_angle_atom_site_label_3
_geom_angle
_geom_angle_site_symmetry_1
C2 C2 I2 177.1(8) 3_776
C6 N1 C7 117.2(6) .
N2 C3 C4 176.8(8) .
C5 C4 C3 120.1(6) .
C8 C4 C3 121.0(6) .
C8 C4 C5 118.8(6) .
C4 C5 HB 121.0 .
C4 C5 C6 117.9(6) .
C6 C5 HB 121.0 .
N1 C6 C5 123.2(6) .
N1 C6 HC 118.4 .
C5 C6 HC 118.4 .
N1 C7 HA 118.2 .
N1 C7 C8 123.6(6) .
C8 C7 HA 118.2 .
C4 C8 C7 119.2(6) .
C4 C8 H 120.4 .
C7 C8 H 120.4 .

loop_
_geom_bond_atom_site_label_1
_geom_bond_atom_site_label_2
_geom_bond_distance
_geom_bond_site_symmetry_2
I2 C2 2.033(5) .
C2 C2 1.164(11) 3_776
N1 C6 1.317(8) .
N1 C7 1.319(8) .
N2 C3 1.128(8) .
C3 C4 1.447(9) .
C4 C5 1.376(9) .
C4 C8 1.349(8) .
C5 HB 0.9300 .
C5 C6 1.396(9) .
C6 HC 0.9300 .
C7 HA 0.9300 .
C7 C8 1.375(9) .
C8 H 0.9300 .
